data_2311687
loop_
_publ_author_name
'Rychkov, Denis'
'Arkhipov, Sergey'
'Boldyreva, Elena'

_publ_section_title
;
 Structure-forming units of amino acid maleates. Case study of L-valinium
 hydrogen maleate.
;
_journal_coeditor_code XK5024
_journal_issue 'Pt 1'
_journal_name_full 'Acta crystallographica Section B, Structural science, crystal engineering and materials'
_journal_page_first 160
_journal_page_last 163
_journal_paper_doi 10.1107/S2052520615021022
_journal_volume 72
_journal_year 2016
_chemical_formula_moiety 'C5 H12 N O2, C4 H3 O4'
_chemical_formula_sum 'C9 H15 N O6'
_chemical_formula_weight 233.22
_chemical_name_systematic 'L-valinium maleate'
_space_group_crystal_system monoclinic
_space_group_IT_number 4
_space_group_name_Hall 'P 2yb'
_space_group_name_H-M_alt 'P 1 21 1'
_atom_sites_solution_hydrogens geom
_audit_creation_method
;
Olex2 1.2
(compiled 2015.09.30 svn.r3233 for OlexSys, GUI svn.r5103)
;
_cell_angle_alpha 90
_cell_angle_beta 93.130(10)
_cell_angle_gamma 90
_cell_formula_units_Z 2
_cell_length_a 5.7793(8)
_cell_length_b 7.5974(11)
_cell_length_c 12.9136(17)
_cell_measurement_temperature 298
_cell_volume 566.16(14)
_computing_molecular_graphics 'Olex2 (Dolomanov et al., 2009)'
_computing_publication_material 'Olex2 (Dolomanov et al., 2009)'
_computing_structure_refinement 'ShelXL (Sheldrick, 2015)'
_computing_structure_solution 'ShelXS (Sheldrick, 2008)'
_diffrn_ambient_temperature 298.0
_diffrn_detector_area_resol_mean 6.67
_diffrn_measured_fraction_theta_full 0.996
_diffrn_measured_fraction_theta_max 0.997
_diffrn_measurement_device '2-circle goniometer'
_diffrn_measurement_device_type 'STOE IPDS 2'
_diffrn_measurement_method 'rotation method'
_diffrn_radiation_monochromator 'plane graphite'
_diffrn_radiation_type MoK\a
_diffrn_radiation_wavelength 0.71073
_diffrn_reflns_av_R_equivalents 0.0454
_diffrn_reflns_limit_h_max 7
_diffrn_reflns_limit_h_min -5
_diffrn_reflns_limit_k_max 9
_diffrn_reflns_limit_k_min -9
_diffrn_reflns_limit_l_max 16
_diffrn_reflns_limit_l_min -16
_diffrn_reflns_number 3587
_diffrn_reflns_theta_full 25.242
_diffrn_reflns_theta_max 26.363
_diffrn_reflns_theta_min 3.112
_exptl_absorpt_coefficient_mu 0.116
_exptl_absorpt_correction_type none
_exptl_crystal_colour 'clear light colourless'
_exptl_crystal_density_diffrn 1.368
_exptl_crystal_description block
_exptl_crystal_F_000 248
_exptl_crystal_size_max 0.3
_exptl_crystal_size_mid 0.2
_exptl_crystal_size_min 0.1
_refine_diff_density_max 0.132
_refine_diff_density_min -0.161
_refine_ls_extinction_method none
_refine_ls_goodness_of_fit_ref 0.769
_refine_ls_hydrogen_treatment constr
_refine_ls_matrix_type full
_refine_ls_number_parameters 150
_refine_ls_number_reflns 2276
_refine_ls_number_restraints 1
_refine_ls_restrained_S_all 0.769
_refine_ls_R_factor_all 0.1017
_refine_ls_R_factor_gt 0.0399
_refine_ls_shift/su_max 0.000
_refine_ls_shift/su_mean 0.000
_refine_ls_structure_factor_coef Fsqd
_refine_ls_weighting_details 'w=1/[\s^2^(Fo^2^)+(0.0180P)^2^] where P=(Fo^2^+2Fc^2^)/3'
_refine_ls_weighting_scheme calc
_refine_ls_wR_factor_gt 0.0543
_refine_ls_wR_factor_ref 0.0647
_reflns_number_gt 1193
_reflns_number_total 2276
_reflns_threshold_expression 'I > 2\s(I)'
_cod_data_source_file xk5024sup1.cif
_cod_data_source_block lval_mal_all
_cod_database_code 2311687
_shelx_space_group_comment
;
The symmetry employed for this shelxl refinement is uniquely defined
by the following loop, which should always be used as a source of
symmetry information in preference to the above space-group names.
They are only intended as comments.
;

loop_
_space_group_symop_operation_xyz
'x, y, z'
'-x, y+1/2, -z'

loop_
_atom_site_type_symbol
_atom_site_label
_atom_site_fract_x
_atom_site_fract_y
_atom_site_fract_z
_atom_site_U_iso_or_equiv
_atom_site_adp_type
_atom_site_calc_flag
_atom_site_occupancy
O O1 0.3223(5) 0.3591(4) 0.44680(17) 0.0422(8) Uani d 1
H H1 0.2148 0.3486 0.4031 0.063 Uiso calc 1
O O3 0.0267(5) 0.3265(4) 1.29205(16) 0.0437(8) Uani d 1
C C1 0.2549(8) 0.4552(6) 0.5245(3) 0.0316(11) Uani d 1
O O4 0.3175(5) 0.3019(4) 1.18775(19) 0.0468(9) Uani d 1
O O6 0.3904(5) 0.3786(6) 1.0053(2) 0.0657(11) Uani d 1
H H6 0.3725 0.3564 1.0665 0.099 Uiso calc 1
O O2 0.0696(6) 0.5204(4) 0.5311(2) 0.0527(9) Uani d 1
C C6 0.1111(7) 0.3384(6) 1.2045(3) 0.0341(10) Uani d 1
O O5 0.1894(6) 0.4923(5) 0.8738(2) 0.0614(11) Uani d 1
C C2 0.4533(7) 0.4789(5) 0.6062(3) 0.0292(10) Uani d 1
H H2 0.5804 0.5392 0.5735 0.035 Uiso calc 1
C C8 -0.0145(7) 0.4428(6) 1.0220(3) 0.0421(13) Uani d 1
H H8 -0.1455 0.4830 0.9842 0.051 Uiso calc 1
C C3 0.5460(7) 0.3034(6) 0.6502(3) 0.0361(11) Uani d 1
H H3 0.6230 0.2441 0.5941 0.043 Uiso calc 1
C C7 -0.0514(7) 0.3994(6) 1.1189(2) 0.0382(12) Uani d 1
H H7 -0.2049 0.4087 1.1363 0.046 Uiso calc 1
C C9 0.1992(8) 0.4387(6) 0.9627(3) 0.0427(12) Uani d 1
C C5 0.3538(9) 0.1792(6) 0.6836(4) 0.0485(13) Uani d 1
H H5A 0.2752 0.2319 0.7394 0.073 Uiso calc 1
H H5B 0.4211 0.0693 0.7064 0.073 Uiso calc 1
H H5C 0.2452 0.1587 0.6259 0.073 Uiso calc 1
C C4 0.7297(7) 0.3326(8) 0.7378(3) 0.0555(13) Uani d 1
H H4A 0.8122 0.2247 0.7517 0.083 Uiso calc 1
H H4B 0.6564 0.3697 0.7991 0.083 Uiso calc 1
H H4C 0.8363 0.4217 0.7178 0.083 Uiso calc 1
N N1 0.3700(6) 0.5953(4) 0.6890(2) 0.0314(9) Uani d 1
H H1A 0.2594 0.6659 0.6623 0.038 Uiso calc 1
H H1B 0.4875 0.6598 0.7155 0.038 Uiso calc 1
H H1C 0.3134 0.5297 0.7388 0.038 Uiso calc 1

loop_
_atom_site_aniso_label
_atom_site_aniso_U_11
_atom_site_aniso_U_22
_atom_site_aniso_U_33
_atom_site_aniso_U_12
_atom_site_aniso_U_13
_atom_site_aniso_U_23
O1 0.0484(18) 0.048(2) 0.0290(14) 0.0048(19) -0.0053(12) -0.0101(16)
O3 0.0480(18) 0.059(2) 0.0247(13) -0.0107(18) 0.0013(11) 0.0017(16)
C1 0.044(3) 0.027(3) 0.0242(19) 0.000(2) 0.0009(19) 0.002(2)
O4 0.0323(18) 0.067(3) 0.0408(15) 0.0081(18) -0.0022(13) 0.0159(16)
O6 0.0369(19) 0.114(3) 0.0475(17) 0.014(2) 0.0143(14) 0.024(2)
O2 0.043(2) 0.072(3) 0.0417(18) 0.019(2) -0.0099(15) -0.0155(17)
C6 0.044(3) 0.029(3) 0.029(2) -0.008(3) -0.0038(18) -0.001(2)
O5 0.071(2) 0.086(3) 0.0274(15) 0.007(2) 0.0116(14) 0.0144(19)
C2 0.032(2) 0.032(3) 0.0245(18) -0.003(2) 0.0054(16) -0.005(2)
C8 0.031(3) 0.064(4) 0.031(2) 0.003(2) -0.0026(18) 0.003(2)
C3 0.036(2) 0.037(3) 0.036(2) 0.004(2) 0.0053(19) 0.000(2)
C7 0.029(2) 0.055(3) 0.030(2) 0.004(2) -0.0022(16) -0.002(2)
C9 0.046(3) 0.044(4) 0.038(2) -0.002(3) 0.004(2) -0.001(2)
C5 0.056(4) 0.038(3) 0.051(3) -0.001(3) 0.000(2) 0.005(2)
C4 0.040(3) 0.065(4) 0.060(3) 0.010(3) -0.015(2) 0.001(3)
N1 0.030(2) 0.033(2) 0.0307(18) -0.0009(18) -0.0030(16) -0.0030(16)

loop_
_atom_type_symbol
_atom_type_description
_atom_type_scat_dispersion_real
_atom_type_scat_dispersion_imag
_atom_type_scat_source
C C 0.0033 0.0016 'International Tables Vol C Tables 4.2.6.8 and 6.1.1.4'
H H 0.0000 0.0000 'International Tables Vol C Tables 4.2.6.8 and 6.1.1.4'
N N 0.0061 0.0033 'International Tables Vol C Tables 4.2.6.8 and 6.1.1.4'
O O 0.0106 0.0060 'International Tables Vol C Tables 4.2.6.8 and 6.1.1.4'

loop_
_geom_angle_atom_site_label_1
_geom_angle_atom_site_label_2
_geom_angle_atom_site_label_3
_geom_angle
C1 O1 H1 109.5
O1 C1 C2 110.5(4)
O2 C1 O1 126.3(4)
O2 C1 C2 123.2(4)
C9 O6 H6 109.5
O3 C6 C7 115.5(4)
O4 C6 O3 123.8(4)
O4 C6 C7 120.6(3)
C1 C2 H2 108.1
C1 C2 C3 112.8(3)
C3 C2 H2 108.1
N1 C2 C1 107.9(3)
N1 C2 H2 108.1
N1 C2 C3 111.7(3)
C7 C8 H8 114.2
C7 C8 C9 131.5(4)
C9 C8 H8 114.2
C2 C3 H3 106.8
C2 C3 C5 113.2(4)
C5 C3 H3 106.8
C4 C3 C2 111.3(4)
C4 C3 H3 106.8
C4 C3 C5 111.4(3)
C6 C7 H7 114.6
C8 C7 C6 130.8(4)
C8 C7 H7 114.6
O6 C9 C8 120.2(3)
O5 C9 O6 121.0(4)
O5 C9 C8 118.8(4)
C3 C5 H5A 109.5
C3 C5 H5B 109.5
C3 C5 H5C 109.5
H5A C5 H5B 109.5
H5A C5 H5C 109.5
H5B C5 H5C 109.5
C3 C4 H4A 109.5
C3 C4 H4B 109.5
C3 C4 H4C 109.5
H4A C4 H4B 109.5
H4A C4 H4C 109.5
H4B C4 H4C 109.5
C2 N1 H1A 109.5
C2 N1 H1B 109.5
C2 N1 H1C 109.5
H1A N1 H1B 109.5
H1A N1 H1C 109.5
H1B N1 H1C 109.5

loop_
_geom_bond_atom_site_label_1
_geom_bond_atom_site_label_2
_geom_bond_distance
O1 H1 0.8200
O1 C1 1.317(4)
O3 C6 1.259(4)
C1 O2 1.187(5)
C1 C2 1.526(5)
O4 C6 1.255(4)
O6 H6 0.8200
O6 C9 1.291(5)
C6 C7 1.485(5)
O5 C9 1.216(4)
C2 H2 0.9800
C2 C3 1.534(5)
C2 N1 1.488(4)
C8 H8 0.9300
C8 C7 1.321(5)
C8 C9 1.489(5)
C3 H3 0.9800
C3 C5 1.538(6)
C3 C4 1.525(5)
C7 H7 0.9300
C5 H5A 0.9600
C5 H5B 0.9600
C5 H5C 0.9600
C4 H4A 0.9600
C4 H4B 0.9600
C4 H4C 0.9600
N1 H1A 0.8900
N1 H1B 0.8900
N1 H1C 0.8900

loop_
_geom_hbond_atom_site_label_D
_geom_hbond_atom_site_label_H
_geom_hbond_atom_site_label_A
_geom_hbond_site_symmetry_A
_geom_hbond_distance_DH
_geom_hbond_distance_HA
_geom_hbond_distance_DA
_geom_hbond_angle_DHA
O1 H1 O3 1_554 0.82 1.76 2.569(3) 168.9
O6 H6 O4 . 0.82 1.67 2.485(4) 175.4
N1 H1A O3 2_557 0.89 2.16 2.909(4) 141.1
N1 H1B O4 2_657 0.89 1.96 2.819(4) 161.4
N1 H1C O5 . 0.89 1.94 2.770(4) 154.0

loop_
_geom_torsion_atom_site_label_1
_geom_torsion_atom_site_label_2
_geom_torsion_atom_site_label_3
_geom_torsion_atom_site_label_4
_geom_torsion
O1 C1 C2 C3 -58.8(4)
O1 C1 C2 N1 177.3(3)
O3 C6 C7 C8 172.2(5)
C1 C2 C3 C5 -48.8(5)
C1 C2 C3 C4 -175.2(3)
O4 C6 C7 C8 -7.9(7)
O2 C1 C2 C3 123.1(5)
O2 C1 C2 N1 -0.7(5)
C7 C8 C9 O6 2.9(8)
C7 C8 C9 O5 -177.4(5)
C9 C8 C7 C6 3.1(8)
N1 C2 C3 C5 72.9(4)
N1 C2 C3 C4 -53.5(4)
